data_4087772
loop_
_publ_author_name
'Sch\"adle, Dorothea'
'Sch\"adle, Christoph'
'Schneider, David'
'Maichle-M\"ossmer, C\"acilia'
'Anwander, Reiner'

_publ_section_title
;
 Versatile Ln2(\m-NR)2-Imide Platforms for Ligand Exchange and Isoprene
 Polymerization
;
_journal_issue 20
_journal_name_full Organometallics
_journal_page_first 4994
_journal_paper_doi 10.1021/acs.organomet.5b00589
_journal_volume 34
_journal_year 2015
_chemical_formula_moiety 'C35 H67 Al3 La2 N2'
_chemical_formula_sum 'C35 H67 Al3 La2 N2'
_chemical_formula_weight 874.66
_space_group_crystal_system monoclinic
_space_group_IT_number 14
_space_group_name_Hall '-P 2ybc'
_space_group_name_H-M_alt 'P 1 21/c 1'
_atom_sites_solution_hydrogens geom
_atom_sites_solution_primary direct
_atom_sites_solution_secondary difmap
_audit_creation_method SHELXL-2013
_cell_angle_alpha 90
_cell_angle_beta 127.3960(10)
_cell_angle_gamma 90
_cell_formula_units_Z 4
_cell_length_a 12.8557(4)
_cell_length_b 19.8308(6)
_cell_length_c 20.7057(4)
_cell_measurement_reflns_used 9810
_cell_measurement_temperature 100(2)
_cell_measurement_theta_max 60.95
_cell_measurement_theta_min 4.796
_cell_volume 4193.7(2)
_computing_cell_refinement SAINT
_computing_data_collection COMSO
_computing_data_reduction SAINT
_computing_molecular_graphics 'ORTEP3, POV-Ray'
_computing_structure_refinement 'SHELXL-2013 (Sheldrick, 2013)'
_computing_structure_solution 'SHELXS-1997 (Sheldrick, 1990)'
_diffrn_ambient_temperature 100(2)
_diffrn_measured_fraction_theta_full 0.999
_diffrn_measured_fraction_theta_max 0.999
_diffrn_measurement_device_type 'SMART APEX II DUO'
_diffrn_measurement_method omega/phi-scans
_diffrn_radiation_monochromator multilayer
_diffrn_radiation_type MoK\a
_diffrn_radiation_wavelength 0.71073
_diffrn_reflns_av_R_equivalents 0.0338
_diffrn_reflns_av_unetI/netI 0.0203
_diffrn_reflns_Laue_measured_fraction_full 0.999
_diffrn_reflns_Laue_measured_fraction_max 0.999
_diffrn_reflns_limit_h_max 18
_diffrn_reflns_limit_h_min -18
_diffrn_reflns_limit_k_max 28
_diffrn_reflns_limit_k_min -28
_diffrn_reflns_limit_l_max 29
_diffrn_reflns_limit_l_min -29
_diffrn_reflns_number 95471
_diffrn_reflns_point_group_measured_fraction_full 0.999
_diffrn_reflns_point_group_measured_fraction_max 0.999
_diffrn_reflns_theta_full 25.242
_diffrn_reflns_theta_max 30.528
_diffrn_reflns_theta_min 1.888
_diffrn_source 'Imus-focus sealed tube'
_exptl_absorpt_coefficient_mu 2.096
_exptl_absorpt_correction_T_max 0.7427
_exptl_absorpt_correction_T_min 0.6007
_exptl_absorpt_correction_type numerical
_exptl_absorpt_process_details sadabs
_exptl_crystal_colour colorless
_exptl_crystal_density_diffrn 1.385
_exptl_crystal_description block
_exptl_crystal_F_000 1776
_exptl_crystal_size_max 0.270
_exptl_crystal_size_mid 0.150
_exptl_crystal_size_min 0.120
_refine_diff_density_max 0.546
_refine_diff_density_min -0.636
_refine_diff_density_rms 0.077
_refine_ls_extinction_method none
_refine_ls_goodness_of_fit_ref 1.028
_refine_ls_hydrogen_treatment constr
_refine_ls_matrix_type full
_refine_ls_number_parameters 392
_refine_ls_number_reflns 12814
_refine_ls_number_restraints 0
_refine_ls_restrained_S_all 1.028
_refine_ls_R_factor_all 0.0232
_refine_ls_R_factor_gt 0.0195
_refine_ls_shift/su_max 0.004
_refine_ls_shift/su_mean 0.000
_refine_ls_structure_factor_coef Fsqd
_refine_ls_weighting_details 'w=1/[\s^2^(Fo^2^)+(0.0187P)^2^+3.1921P] where P=(Fo^2^+2Fc^2^)/3'
_refine_ls_weighting_scheme calc
_refine_ls_wR_factor_gt 0.0444
_refine_ls_wR_factor_ref 0.0458
_reflns_Friedel_coverage 0.000
_reflns_number_gt 11622
_reflns_number_total 12814
_reflns_threshold_expression 'I > 2\s(I)'
_cod_data_source_file om5b00589_si_002.cif
_cod_data_source_block Compund_3-La_b
_cod_original_sg_symbol_H-M 'P 21/c'
_cod_database_code 4087772
_shelx_space_group_comment
;
The symmetry employed for this shelxl refinement is uniquely defined
by the following loop, which should always be used as a source of
symmetry information in preference to the above space-group names.
They are only intended as comments.
;
_shelx_estimated_absorpt_t_min 0.602
_shelx_estimated_absorpt_t_max 0.787
_shelxl_version_number 2013-3

loop_
_space_group_symop_operation_xyz
'x, y, z'
'-x, y+1/2, -z+1/2'
'-x, -y, -z'
'x, -y-1/2, z-1/2'

loop_
_atom_site_label
_atom_site_type_symbol
_atom_site_fract_x
_atom_site_fract_y
_atom_site_fract_z
_atom_site_U_iso_or_equiv
_atom_site_adp_type
_atom_site_occupancy
_atom_site_site_symmetry_order
_atom_site_calc_flag
_atom_site_refinement_flags_posn
_atom_site_refinement_flags_adp
C1 C 0.68457(16) 0.78208(8) 0.03683(10) 0.0162(3) Uani 1 1 d . .
H1A H 0.6145 0.8157 0.0073 0.019 Uiso 1 1 d R U
H1B H 0.7075 0.7662 0.0021 0.019 Uiso 1 1 d R U
H1C H 0.7617 0.8025 0.0862 0.019 Uiso 1 1 d R U
Al1 Al 0.62203(5) 0.70283(2) 0.06770(3) 0.01152(9) Uani 1 1 d . .
C2 C 0.79750(16) 0.65510(8) 0.14851(10) 0.0164(3) Uani 1 1 d . .
H2A H 0.8628 0.6880 0.1875 0.020 Uiso 1 1 d R U
H2B H 0.8266 0.6343 0.1190 0.020 Uiso 1 1 d R U
H29C H 0.7870 0.6202 0.1776 0.020 Uiso 1 1 d R U
Al2 Al 0.71569(5) 1.02193(2) 0.14886(3) 0.01357(9) Uani 1 1 d . .
C3 C 0.49853(17) 0.65568(9) -0.03670(10) 0.0197(3) Uani 1 1 d . .
H3A H 0.5405 0.6152 -0.0384 0.030 Uiso 1 1 calc R U
H3B H 0.4737 0.6857 -0.0816 0.030 Uiso 1 1 calc R U
H3C H 0.4202 0.6428 -0.0419 0.030 Uiso 1 1 calc R U
C4 C 0.58569(16) 0.98405(9) 0.16583(10) 0.0183(3) Uani 1 1 d . .
H4A H 0.6249 0.9452 0.2025 0.022 Uiso 1 1 d R U
H4B H 0.5054 0.9700 0.1134 0.022 Uiso 1 1 d R U
H4C H 0.5647 1.0189 0.1898 0.022 Uiso 1 1 d R U
C5 C 0.76886(17) 0.95396(9) 0.10020(11) 0.0202(3) Uani 1 1 d . .
H5A H 0.8270 0.9757 0.0908 0.024 Uiso 1 1 d R U
H5B H 0.6905 0.9373 0.0485 0.024 Uiso 1 1 d R U
H5C H 0.8147 0.9161 0.1379 0.024 Uiso 1 1 d R U
C6 C 0.87765(17) 1.05495(10) 0.25110(11) 0.0231(4) Uani 1 1 d . .
H6A H 0.9273 1.0166 0.2870 0.035 Uiso 1 1 calc R U
H6B H 0.8552 1.0857 0.2780 0.035 Uiso 1 1 calc R U
H6C H 0.9309 1.0789 0.2391 0.035 Uiso 1 1 calc R U
C7 C 0.60487(18) 1.08990(9) 0.06061(11) 0.0240(4) Uani 1 1 d . .
H7A H 0.6583 1.1136 0.0487 0.036 Uiso 1 1 calc R U
H7B H 0.5698 1.1225 0.0785 0.036 Uiso 1 1 calc R U
H7C H 0.5323 1.0668 0.0115 0.036 Uiso 1 1 calc R U
C8 C 0.72131(16) 0.68421(9) 0.37122(10) 0.0182(3) Uani 1 1 d . .
H8A H 0.6881 0.6879 0.4030 0.022 Uiso 1 1 d R U
H8B H 0.6534 0.6648 0.3178 0.022 Uiso 1 1 d R U
H8C H 0.7449 0.7291 0.3642 0.022 Uiso 1 1 d R U
C12 C 0.49577(14) 0.70744(8) 0.15190(9) 0.0109(3) Uani 1 1 d . .
C11 C 1.00309(17) 0.65730(10) 0.54428(10) 0.0218(3) Uani 1 1 d . .
H11A H 0.9540 0.6627 0.5661 0.033 Uiso 1 1 calc R U
H11B H 1.0390 0.7010 0.5445 0.033 Uiso 1 1 calc R U
H11C H 1.0749 0.6253 0.5780 0.033 Uiso 1 1 calc R U
C10 C 0.8149(2) 0.53074(10) 0.41975(12) 0.0281(4) Uani 1 1 d . .
H10A H 0.8525 0.5121 0.4736 0.042 Uiso 1 1 calc R U
H10B H 0.8384 0.5018 0.3920 0.042 Uiso 1 1 calc R U
H10C H 0.7194 0.5328 0.3878 0.042 Uiso 1 1 calc R U
C9 C 0.98081(16) 0.62664(9) 0.38031(10) 0.0199(3) Uani 1 1 d . .
H9A H 1.0031 0.6736 0.3787 0.024 Uiso 1 1 d R U
H9B H 0.9239 0.6085 0.3249 0.024 Uiso 1 1 d R U
H9C H 1.0612 0.5997 0.4130 0.024 Uiso 1 1 d R U
C13 C 0.48067(15) 0.63585(8) 0.15457(9) 0.0150(3) Uani 1 1 d . .
C14 C 0.41728(17) 0.61097(9) 0.18583(10) 0.0198(3) Uani 1 1 d . .
H14 H 0.4092 0.5635 0.1879 0.024 Uiso 1 1 calc R U
C15 C 0.36634(17) 0.65232(9) 0.21363(11) 0.0214(3) Uani 1 1 d . .
H15 H 0.3238 0.6338 0.2343 0.026 Uiso 1 1 calc R U
C16 C 0.37830(15) 0.72165(9) 0.21090(10) 0.0171(3) Uani 1 1 d . .
H16 H 0.3427 0.7507 0.2295 0.020 Uiso 1 1 calc R U
C17 C 0.44134(14) 0.74940(8) 0.18149(9) 0.0121(3) Uani 1 1 d . .
C18 C 0.44340(15) 0.82556(8) 0.17566(9) 0.0131(3) Uani 1 1 d . .
H18 H 0.5322 0.8385 0.1929 0.016 Uiso 1 1 calc R U
C19 C 0.34352(16) 0.84678(9) 0.08634(10) 0.0173(3) Uani 1 1 d . .
H19A H 0.3616 0.8226 0.0529 0.026 Uiso 1 1 calc R U
H19B H 0.3504 0.8954 0.0814 0.026 Uiso 1 1 calc R U
H19C H 0.2549 0.8359 0.0678 0.026 Uiso 1 1 calc R U
C20 C 0.41888(18) 0.86531(9) 0.22851(11) 0.0215(3) Uani 1 1 d . .
H20A H 0.4790 0.8497 0.2849 0.032 Uiso 1 1 calc R U
H20B H 0.3283 0.8583 0.2085 0.032 Uiso 1 1 calc R U
H20C H 0.4336 0.9134 0.2260 0.032 Uiso 1 1 calc R U
C21 C 0.52225(17) 0.58261(8) 0.12152(11) 0.0191(3) Uani 1 1 d . .
H21 H 0.5633 0.6064 0.0996 0.023 Uiso 1 1 calc R U
C22 C 0.4027(2) 0.54363(10) 0.05094(13) 0.0294(4) Uani 1 1 d . .
H22A H 0.3659 0.5160 0.0718 0.044 Uiso 1 1 calc R U
H22B H 0.4297 0.5145 0.0253 0.044 Uiso 1 1 calc R U
H22C H 0.3364 0.5756 0.0107 0.044 Uiso 1 1 calc R U
C23 C 0.6242(2) 0.53330(10) 0.18752(13) 0.0306(4) Uani 1 1 d . .
H23A H 0.5850 0.5075 0.2082 0.046 Uiso 1 1 calc R U
H23B H 0.6997 0.5587 0.2322 0.046 Uiso 1 1 calc R U
H23C H 0.6527 0.5023 0.1642 0.046 Uiso 1 1 calc R U
C24 C 0.92205(14) 0.82678(8) 0.32467(9) 0.0124(3) Uani 1 1 d . .
C25 C 1.03930(15) 0.80923(9) 0.33505(10) 0.0167(3) Uani 1 1 d . .
C26 C 1.15445(16) 0.79896(10) 0.41326(11) 0.0229(4) Uani 1 1 d . .
H26 H 1.2315 0.7860 0.4199 0.028 Uiso 1 1 calc R U
C27 C 1.15968(16) 0.80711(10) 0.48151(11) 0.0242(4) Uani 1 1 d . .
H27 H 1.2389 0.7988 0.5341 0.029 Uiso 1 1 calc R U
C28 C 1.04901(16) 0.82738(9) 0.47258(10) 0.0204(3) Uani 1 1 d . .
H28 H 1.0538 0.8342 0.5198 0.024 Uiso 1 1 calc R U
C29 C 0.93038(15) 0.83821(8) 0.39636(9) 0.0144(3) Uani 1 1 d . .
C30 C 0.81661(17) 0.86973(10) 0.38959(10) 0.0198(3) Uani 1 1 d . .
H30 H 0.7333 0.8512 0.3400 0.024 Uiso 1 1 calc R U
C31 C 0.8175(2) 0.85663(11) 0.46285(11) 0.0285(4) Uani 1 1 d . .
H31A H 0.8309 0.8084 0.4759 0.043 Uiso 1 1 calc R U
H31B H 0.7335 0.8707 0.4497 0.043 Uiso 1 1 calc R U
H31C H 0.8885 0.8824 0.5097 0.043 Uiso 1 1 calc R U
C32 C 0.8195(2) 0.94609(11) 0.37820(13) 0.0337(5) Uani 1 1 d . .
H32A H 0.8207 0.9545 0.3320 0.051 Uiso 1 1 calc R U
H32B H 0.8981 0.9655 0.4276 0.051 Uiso 1 1 calc R U
H32C H 0.7414 0.9670 0.3677 0.051 Uiso 1 1 calc R U
C33 C 1.04566(16) 0.81032(10) 0.26420(11) 0.0208(3) Uani 1 1 d . .
H33 H 0.9544 0.8054 0.2129 0.025 Uiso 1 1 calc R U
C34 C 1.12916(19) 0.75427(12) 0.26600(13) 0.0323(5) Uani 1 1 d . .
H34A H 1.1169 0.7539 0.2144 0.048 Uiso 1 1 calc R U
H34B H 1.1024 0.7107 0.2739 0.048 Uiso 1 1 calc R U
H34C H 1.2216 0.7624 0.3108 0.048 Uiso 1 1 calc R U
C35 C 1.09775(19) 0.87979(11) 0.26260(12) 0.0271(4) Uani 1 1 d . .
H35A H 1.0938 0.8833 0.2139 0.041 Uiso 1 1 calc R U
H35B H 1.1887 0.8849 0.3112 0.041 Uiso 1 1 calc R U
H35C H 1.0439 0.9154 0.2616 0.041 Uiso 1 1 calc R U
Al3 Al 0.88491(5) 0.62287(3) 0.43159(3) 0.01504(9) Uani 1 1 d . .
La1 La 0.62877(2) 0.85686(2) 0.12372(2) 0.00948(2) Uani 1 1 d . .
La2 La 0.77257(2) 0.71301(2) 0.26475(2) 0.01064(2) Uani 1 1 d . .
N1 N 0.56779(12) 0.73736(6) 0.12823(7) 0.0101(2) Uani 1 1 d . .
N2 N 0.80018(12) 0.82741(7) 0.24722(7) 0.0114(2) Uani 1 1 d . .

loop_
_atom_site_aniso_label
_atom_site_aniso_U_11
_atom_site_aniso_U_22
_atom_site_aniso_U_33
_atom_site_aniso_U_23
_atom_site_aniso_U_13
_atom_site_aniso_U_12
C1 0.0218(8) 0.0159(8) 0.0183(7) 0.0025(6) 0.0160(6) 0.0027(6)
Al1 0.0132(2) 0.0114(2) 0.0111(2) 0.00016(16) 0.00799(17) 0.00128(16)
C2 0.0168(7) 0.0168(8) 0.0170(7) 0.0017(6) 0.0111(6) 0.0033(6)
Al2 0.0138(2) 0.0117(2) 0.0131(2) 0.00191(17) 0.00706(18) -0.00021(17)
C3 0.0204(8) 0.0219(9) 0.0167(7) -0.0048(6) 0.0112(6) -0.0014(6)
C4 0.0207(8) 0.0147(8) 0.0232(8) -0.0033(6) 0.0153(7) -0.0015(6)
C5 0.0255(8) 0.0172(8) 0.0266(8) 0.0001(6) 0.0204(7) -0.0032(6)
C6 0.0169(8) 0.0239(9) 0.0236(8) -0.0040(7) 0.0099(7) -0.0033(7)
C7 0.0280(9) 0.0180(8) 0.0204(8) 0.0073(6) 0.0118(7) 0.0038(7)
C8 0.0178(7) 0.0234(9) 0.0139(7) 0.0019(6) 0.0098(6) 0.0035(6)
C12 0.0087(6) 0.0126(7) 0.0094(6) 0.0006(5) 0.0044(5) -0.0011(5)
C11 0.0183(8) 0.0302(10) 0.0153(7) 0.0035(7) 0.0093(6) 0.0033(7)
C10 0.0341(10) 0.0210(9) 0.0288(9) 0.0057(7) 0.0189(8) -0.0014(8)
C9 0.0177(7) 0.0241(9) 0.0176(7) 0.0079(6) 0.0105(6) 0.0079(6)
C13 0.0151(7) 0.0138(7) 0.0146(7) -0.0002(5) 0.0082(6) -0.0028(6)
C14 0.0234(8) 0.0156(8) 0.0218(8) 0.0008(6) 0.0145(7) -0.0056(6)
C15 0.0210(8) 0.0246(9) 0.0232(8) 0.0031(7) 0.0158(7) -0.0052(7)
C16 0.0142(7) 0.0229(8) 0.0166(7) 0.0022(6) 0.0107(6) 0.0004(6)
C17 0.0095(6) 0.0144(7) 0.0113(6) 0.0012(5) 0.0057(5) -0.0002(5)
C18 0.0115(6) 0.0154(7) 0.0141(6) -0.0005(5) 0.0086(6) -0.0002(5)
C19 0.0144(7) 0.0162(8) 0.0193(7) 0.0033(6) 0.0092(6) 0.0018(6)
C20 0.0243(8) 0.0216(9) 0.0279(9) -0.0043(7) 0.0207(7) 0.0002(7)
C21 0.0246(8) 0.0113(7) 0.0243(8) -0.0002(6) 0.0163(7) -0.0024(6)
C22 0.0387(11) 0.0211(9) 0.0361(10) -0.0123(8) 0.0268(9) -0.0135(8)
C23 0.0401(11) 0.0165(9) 0.0422(11) 0.0113(8) 0.0286(10) 0.0069(8)
C24 0.0106(6) 0.0109(7) 0.0127(6) 0.0021(5) 0.0055(5) -0.0004(5)
C25 0.0112(7) 0.0173(8) 0.0178(7) -0.0001(6) 0.0068(6) -0.0007(6)
C26 0.0111(7) 0.0258(9) 0.0235(8) 0.0018(7) 0.0061(6) 0.0005(6)
C27 0.0126(7) 0.0286(10) 0.0174(8) 0.0063(7) 0.0018(6) -0.0008(7)
C28 0.0172(7) 0.0245(9) 0.0122(7) 0.0014(6) 0.0052(6) -0.0037(6)
C29 0.0134(7) 0.0145(7) 0.0122(6) 0.0022(5) 0.0061(6) -0.0014(6)
C30 0.0180(7) 0.0291(9) 0.0135(7) 0.0010(6) 0.0102(6) 0.0034(7)
C31 0.0319(10) 0.0393(12) 0.0215(8) -0.0020(8) 0.0200(8) -0.0021(8)
C32 0.0489(13) 0.0298(11) 0.0286(10) 0.0071(8) 0.0268(10) 0.0155(9)
C33 0.0127(7) 0.0291(9) 0.0203(8) -0.0041(7) 0.0099(6) -0.0009(6)
C34 0.0194(9) 0.0400(12) 0.0392(11) -0.0110(9) 0.0188(8) 0.0000(8)
C35 0.0245(9) 0.0364(11) 0.0229(8) 0.0008(8) 0.0157(7) -0.0034(8)
Al3 0.0155(2) 0.0166(2) 0.0124(2) 0.00449(17) 0.00811(18) 0.00254(18)
La1 0.01009(4) 0.00879(4) 0.00916(4) 0.00189(3) 0.00565(3) 0.00117(3)
La2 0.01062(4) 0.01026(4) 0.00918(4) 0.00256(3) 0.00505(3) 0.00097(3)
N1 0.0105(5) 0.0107(6) 0.0105(5) 0.0013(4) 0.0071(5) 0.0006(4)
N2 0.0091(5) 0.0122(6) 0.0106(5) 0.0006(4) 0.0048(5) 0.0002(4)

loop_
_atom_type_symbol
_atom_type_description
_atom_type_scat_dispersion_real
_atom_type_scat_dispersion_imag
_atom_type_scat_source
C C 0.0033 0.0016 'International Tables Vol C Tables 4.2.6.8 and 6.1.1.4'
H H 0.0000 0.0000 'International Tables Vol C Tables 4.2.6.8 and 6.1.1.4'
Al Al 0.0645 0.0514 'International Tables Vol C Tables 4.2.6.8 and 6.1.1.4'
La La -0.2871 2.4523 'International Tables Vol C Tables 4.2.6.8 and 6.1.1.4'
N N 0.0061 0.0033 'International Tables Vol C Tables 4.2.6.8 and 6.1.1.4'

loop_
_geom_angle_atom_site_label_1
_geom_angle_atom_site_label_2
_geom_angle_atom_site_label_3
_geom_angle
Al1 C1 La1 84.32(5)
Al1 C1 H1A 109.4
La1 C1 H1A 62.2
Al1 C1 H1B 109.5
La1 C1 H1B 166.0
H1A C1 H1B 109.5
Al1 C1 H1C 109.5
La1 C1 H1C 66.1
H1A C1 H1C 109.5
H1B C1 H1C 109.5
N1 Al1 C3 121.41(7)
N1 Al1 C1 107.63(6)
C3 Al1 C1 103.30(7)
N1 Al1 C2 106.96(6)
C3 Al1 C2 115.44(7)
C1 Al1 C2 99.44(7)
N1 Al1 La1 50.56(4)
C3 Al1 La1 131.70(6)
C1 Al1 La1 57.10(5)
C2 Al1 La1 111.42(5)
N1 Al1 La2 48.20(4)
C3 Al1 La2 149.57(6)
C1 Al1 La2 107.13(5)
C2 Al1 La2 59.30(5)
La1 Al1 La2 68.403(9)
Al1 C2 La2 82.59(5)
Al1 C2 H2A 109.4
La2 C2 H2A 61.1
Al1 C2 H2B 109.5
La2 C2 H2B 167.2
H2A C2 H2B 109.5
Al1 C2 H29C 109.5
La2 C2 H29C 68.7
H2A C2 H29C 109.5
H2B C2 H29C 109.5
C6 Al2 C7 117.22(8)
C6 Al2 C5 107.36(8)
C7 Al2 C5 105.10(8)
C6 Al2 C4 112.15(8)
C7 Al2 C4 101.57(8)
C5 Al2 C4 113.37(7)
C6 Al2 La1 121.27(6)
C7 Al2 La1 121.51(6)
C5 Al2 La1 57.54(5)
C4 Al2 La1 56.34(5)
Al1 C3 H3A 109.5
Al1 C3 H3B 109.5
H3A C3 H3B 109.5
Al1 C3 H3C 109.5
H3A C3 H3C 109.5
H3B C3 H3C 109.5
Al2 C4 La1 86.63(6)
Al2 C4 H4A 109.4
La1 C4 H4A 55.4
Al2 C4 H4B 109.6
La1 C4 H4B 71.1
H4A C4 H4B 109.5
Al2 C4 H4C 109.5
La1 C4 H4C 161.8
H4A C4 H4C 109.5
H4B C4 H4C 109.5
Al2 C5 La1 85.78(6)
Al2 C5 H5A 109.5
La1 C5 H5A 164.0
Al2 C5 H5B 109.5
La1 C5 H5B 67.9
H5A C5 H5B 109.5
Al2 C5 H5C 109.4
La1 C5 H5C 59.1
H5A C5 H5C 109.5
H5B C5 H5C 109.5
Al2 C6 H6A 109.5
Al2 C6 H6B 109.5
H6A C6 H6B 109.5
Al2 C6 H6C 109.5
H6A C6 H6C 109.5
H6B C6 H6C 109.5
Al2 C7 H7A 109.5
Al2 C7 H7B 109.5
H7A C7 H7B 109.5
Al2 C7 H7C 109.5
H7A C7 H7C 109.5
H7B C7 H7C 109.5
Al3 C8 La2 87.44(6)
Al3 C8 H8A 109.6
La2 C8 H8A 161.4
Al3 C8 H8B 109.5
La2 C8 H8B 69.9
H8A C8 H8B 109.5
Al3 C8 H8C 109.4
La2 C8 H8C 55.9
H8A C8 H8C 109.5
H8B C8 H8C 109.5
N1 C12 C13 124.01(14)
N1 C12 C17 119.61(13)
C13 C12 C17 116.20(14)
N1 C12 La2 60.73(7)
C13 C12 La2 97.93(9)
C17 C12 La2 108.51(9)
Al3 C11 H11A 109.5
Al3 C11 H11B 109.5
H11A C11 H11B 109.5
Al3 C11 H11C 109.5
H11A C11 H11C 109.5
H11B C11 H11C 109.5
Al3 C10 H10A 109.5
Al3 C10 H10B 109.5
H10A C10 H10B 109.5
Al3 C10 H10C 109.5
H10A C10 H10C 109.5
H10B C10 H10C 109.5
Al3 C9 La2 84.43(6)
Al3 C9 H9A 109.3
La2 C9 H9A 62.8
Al3 C9 H9B 109.5
La2 C9 H9B 65.3
H9A C9 H9B 109.5
Al3 C9 H9C 109.5
La2 C9 H9C 166.0
H9A C9 H9C 109.5
H9B C9 H9C 109.5
C14 C13 C12 119.66(15)
C14 C13 C21 115.14(15)
C12 C13 C21 125.12(14)
C15 C14 C13 122.77(16)
C15 C14 H14 118.6
C13 C14 H14 118.6
C14 C15 C16 118.74(16)
C14 C15 H15 120.6
C16 C15 H15 120.6
C15 C16 C17 121.24(16)
C15 C16 H16 119.4
C17 C16 H16 119.4
C16 C17 C12 121.38(15)
C16 C17 C18 118.19(14)
C12 C17 C18 120.29(13)
C17 C18 C20 115.80(13)
C17 C18 C19 109.05(13)
C20 C18 C19 109.59(13)
C17 C18 H18 107.4
C20 C18 H18 107.4
C19 C18 H18 107.4
C18 C19 H19A 109.5
C18 C19 H19B 109.5
H19A C19 H19B 109.5
C18 C19 H19C 109.5
H19A C19 H19C 109.5
H19B C19 H19C 109.5
C18 C20 H20A 109.5
C18 C20 H20B 109.5
H20A C20 H20B 109.5
C18 C20 H20C 109.5
H20A C20 H20C 109.5
H20B C20 H20C 109.5
C13 C21 C23 112.59(15)
C13 C21 C22 110.79(15)
C23 C21 C22 110.18(16)
C13 C21 H21 107.7
C23 C21 H21 107.7
C22 C21 H21 107.7
C21 C22 H22A 109.5
C21 C22 H22B 109.5
H22A C22 H22B 109.5
C21 C22 H22C 109.5
H22A C22 H22C 109.5
H22B C22 H22C 109.5
C21 C23 H23A 109.5
C21 C23 H23B 109.5
H23A C23 H23B 109.5
C21 C23 H23C 109.5
H23A C23 H23C 109.5
H23B C23 H23C 109.5
N2 C24 C25 121.10(14)
N2 C24 C29 120.55(13)
C25 C24 C29 118.14(13)
N2 C24 La2 59.91(8)
C25 C24 La2 104.74(10)
C29 C24 La2 100.95(10)
C26 C25 C24 119.27(16)
C26 C25 C33 118.82(15)
C24 C25 C33 121.44(14)
C27 C26 C25 121.89(17)
C27 C26 H26 119.1
C25 C26 H26 119.1
C28 C27 C26 119.43(15)
C28 C27 H27 120.3
C26 C27 H27 120.3
C27 C28 C29 121.84(16)
C27 C28 H28 119.1
C29 C28 H28 119.1
C28 C29 C24 119.26(15)
C28 C29 C30 119.95(15)
C24 C29 C30 120.38(13)
C29 C30 C31 114.32(15)
C29 C30 C32 107.98(15)
C31 C30 C32 109.43(16)
C29 C30 H30 108.3
C31 C30 H30 108.3
C32 C30 H30 108.3
C30 C31 H31A 109.5
C30 C31 H31B 109.5
H31A C31 H31B 109.5
C30 C31 H31C 109.5
H31A C31 H31C 109.5
H31B C31 H31C 109.5
C30 C32 H32A 109.5
C30 C32 H32B 109.5
H32A C32 H32B 109.5
C30 C32 H32C 109.5
H32A C32 H32C 109.5
H32B C32 H32C 109.5
C25 C33 C34 114.51(16)
C25 C33 C35 108.22(15)
C34 C33 C35 110.03(15)
C25 C33 H33 108.0
C34 C33 H33 108.0
C35 C33 H33 108.0
C33 C34 H34A 109.5
C33 C34 H34B 109.5
H34A C34 H34B 109.5
C33 C34 H34C 109.5
H34A C34 H34C 109.5
H34B C34 H34C 109.5
C33 C35 H35A 109.5
C33 C35 H35B 109.5
H35A C35 H35B 109.5
C33 C35 H35C 109.5
H35A C35 H35C 109.5
H35B C35 H35C 109.5
C11 Al3 C10 115.42(8)
C11 Al3 C9 108.91(8)
C10 Al3 C9 109.76(9)
C11 Al3 C8 106.30(7)
C10 Al3 C8 104.40(8)
C9 Al3 C8 112.00(7)
C11 Al3 La2 125.11(6)
C10 Al3 La2 119.08(6)
C9 Al3 La2 57.70(5)
C8 Al3 La2 54.37(5)
N2 La1 N1 79.77(4)
N2 La1 C1 98.15(5)
N1 La1 C1 74.12(4)
N2 La1 C4 97.07(5)
N1 La1 C4 134.76(4)
C1 La1 C4 149.54(5)
N2 La1 C5 94.93(5)
N1 La1 C5 151.55(5)
C1 La1 C5 79.08(5)
C4 La1 C5 73.45(5)
N2 La1 Al1 87.50(3)
N1 La1 Al1 35.56(3)
C1 La1 Al1 38.59(3)
C4 La1 Al1 168.38(3)
C5 La1 Al1 116.94(4)
N2 La1 Al2 94.20(3)
N1 La1 Al2 169.57(3)
C1 La1 Al2 115.41(4)
C4 La1 Al2 37.02(3)
C5 La1 Al2 36.68(4)
Al1 La1 Al2 153.616(12)
N2 La1 La2 37.79(3)
N1 La1 La2 42.05(3)
C1 La1 La2 84.02(3)
C4 La1 La2 122.99(4)
C5 La1 La2 126.15(4)
Al1 La1 La2 56.353(8)
Al2 La1 La2 131.770(8)
N2 La1 H1A 118.5
N1 La1 H1A 83.3
C1 La1 H1A 20.8
C4 La1 H1A 133.6
C5 La1 H1A 74.7
Al1 La1 H1A 50.5
Al2 La1 H1A 107.1
La2 La1 H1A 103.0
N2 La1 H1C 81.8
N1 La1 H1C 83.9
C1 La1 H1C 20.9
C4 La1 H1C 140.8
C5 La1 H1C 67.7
Al1 La1 H1C 50.3
Al2 La1 H1C 103.8
La2 La1 H1C 78.7
H1A La1 H1C 37.7
N2 La1 H4A 79.9
N1 La1 H4A 121.6
C1 La1 H4A 163.0
C4 La1 H4A 19.5
C5 La1 H4A 84.3
Al1 La1 H4A 156.3
Al2 La1 H4A 48.5
La2 La1 H4A 103.5
H1A La1 H4A 152.7
H1C La1 H4A 144.9
N2 La1 H4B 116.0
N1 La1 H4B 127.5
C1 La1 H4B 141.1
C4 La1 H4B 20.2
C5 La1 H4B 80.1
Al1 La1 H4B 150.7
Al2 La1 H4B 47.9
La2 La1 H4B 134.4
H1A La1 H4B 121.0
H1C La1 H4B 144.7
H4A La1 H4B 36.1
N2 La1 H5B 113.1
N1 La1 H5B 142.7
C1 La1 H5B 69.6
C4 La1 H5B 80.2
C5 La1 H5B 19.9
Al1 La1 H5B 107.9
Al2 La1 H5B 47.6
La2 La1 H5B 138.1
H1A La1 H5B 59.6
H1C La1 H5B 64.9
H4A La1 H5B 95.5
H4B La1 H5B 79.9
N2 La1 H5C 77.3
N1 La1 H5C 137.0
C1 La1 H5C 73.8
C4 La1 H5C 84.1
C5 La1 H5C 19.5
Al1 La1 H5C 107.4
Al2 La1 H5C 48.0
La2 La1 H5C 106.6
H1A La1 H5C 76.6
H1C La1 H5C 57.3
H4A La1 H5C 89.4
H4B La1 H5C 95.3
H5B La1 H5C 35.9
N2 La2 N1 77.96(4)
N2 La2 C8 117.41(5)
N1 La2 C8 110.74(4)
N2 La2 C24 31.04(4)
N1 La2 C24 109.00(4)
C8 La2 C24 104.84(5)
N2 La2 C12 98.14(4)
N1 La2 C12 29.93(4)
C8 La2 C12 81.90(5)
C24 La2 C12 126.35(4)
N2 La2 C9 123.89(5)
N1 La2 C9 152.42(5)
C8 La2 C9 76.02(5)
C24 La2 C9 94.16(5)
C12 La2 C9 137.82(5)
N2 La2 C2 98.78(5)
N1 La2 C2 72.63(4)
C8 La2 C2 143.71(5)
C24 La2 C2 107.91(5)
C12 La2 C2 90.96(4)
C9 La2 C2 86.37(5)
N2 La2 Al1 84.17(3)
N1 La2 Al1 34.82(3)
C8 La2 Al1 137.96(4)
C24 La2 Al1 109.64(3)
C12 La2 Al1 58.49(3)
C9 La2 Al1 123.48(4)
C2 La2 Al1 38.11(3)
N2 La2 Al3 131.54(3)
N1 La2 Al3 141.10(3)
C8 La2 Al3 38.19(4)
C24 La2 Al3 103.29(3)
C12 La2 Al3 111.69(3)
C9 La2 Al3 37.87(4)
C2 La2 Al3 117.21(3)
Al1 La2 Al3 143.936(13)
N2 La2 La1 35.08(3)
N1 La2 La1 42.95(3)
C8 La2 La1 123.68(4)
C24 La2 La1 66.09(3)
C12 La2 La1 66.53(3)
C9 La2 La1 154.15(4)
C2 La2 La1 84.39(3)
Al1 La2 La1 55.244(9)
Al3 La2 La1 158.360(9)
N2 La2 H2A 85.5
N1 La2 H2A 83.9
C8 La2 H2A 154.4
C24 La2 H2A 89.0
C12 La2 H2A 107.4
C9 La2 H2A 81.6
C2 La2 H2A 19.8
Al1 La2 H2A 49.8
Al3 La2 H2A 118.2
La1 La2 H2A 81.5
N2 La2 H29C 118.8
N1 La2 H29C 79.9
C8 La2 H29C 123.7
C24 La2 H29C 124.1
C12 La2 H29C 89.1
C9 La2 H29C 74.7
C2 La2 H29C 20.1
Al1 La2 H29C 49.3
Al3 La2 H29C 99.6
La1 La2 H29C 101.9
H2A La2 H29C 35.8
N2 La2 H8B 127.8
N1 La2 H8B 93.7
C8 La2 H8B 21.1
C24 La2 H8B 123.8
C12 La2 H8B 63.8
C9 La2 H8B 85.2
C2 La2 H8B 128.1
Al1 La2 H8B 117.1
Al3 La2 H8B 49.4
La1 La2 H8B 119.3
H2A La2 H8B 145.5
H29C La2 H8B 109.9
N2 La2 H8C 97.1
N1 La2 H8C 111.0
C8 La2 H8C 20.5
C24 La2 H8C 85.8
C12 La2 H8C 86.8
C9 La2 H8C 84.8
C2 La2 H8C 164.2
Al1 La2 H8C 144.9
Al3 La2 H8C 50.0
La1 La2 H8C 108.9
H2A La2 H8C 165.1
H29C La2 H8C 144.1
H8B La2 H8C 38.0
N2 La2 H9A 103.8
N1 La2 H9A 162.2
C8 La2 H9A 84.4
C24 La2 H9A 74.3
C12 La2 H9A 157.7
C9 La2 H9A 20.1
C2 La2 H9A 89.7
Al1 La2 H9A 127.4
Al3 La2 H9A 49.3
La1 La2 H9A 135.7
H2A La2 H9A 78.6
H29C La2 H9A 83.9
H8B La2 H9A 98.7
H8C La2 H9A 86.5
N2 La2 H9B 134.9
N1 La2 H9B 132.4
C8 La2 H9B 85.6
C24 La2 H9B 109.1
C12 La2 H9B 124.5
C9 La2 H9B 20.1
C2 La2 H9B 69.3
Al1 La2 H9B 104.6
Al3 La2 H9B 49.2
La1 La2 H9B 150.7
H2A La2 H9B 69.4
H29C La2 H9B 55.3
H8B La2 H9B 88.0
H8C La2 H9B 99.1
H9A La2 H9B 36.4
C12 N1 Al1 131.24(10)
C12 N1 La2 89.34(8)
Al1 N1 La2 96.99(5)
C12 N1 La1 133.82(10)
Al1 N1 La1 93.88(5)
La2 N1 La1 94.99(4)
C24 N2 La1 163.58(11)
C24 N2 La2 89.06(9)
La1 N2 La2 107.13(5)

loop_
_geom_bond_atom_site_label_1
_geom_bond_atom_site_label_2
_geom_bond_distance
C1 Al1 2.0368(17)
C1 La1 2.7419(16)
C1 H1A 0.9800
C1 H1B 0.9799
C1 H1C 0.9799
Al1 N1 1.8940(13)
Al1 C3 1.9746(17)
Al1 C2 2.0492(16)
Al1 La1 3.2497(5)
Al1 La2 3.2928(5)
C2 La2 2.8552(16)
C2 H2A 0.9800
C2 H2B 0.9801
C2 H29C 0.9801
Al2 C6 1.9727(18)
Al2 C7 2.0058(17)
Al2 C5 2.0335(18)
Al2 C4 2.0480(17)
Al2 La1 3.3954(5)
C3 H3A 0.9800
C3 H3B 0.9800
C3 H3C 0.9800
C4 La1 2.8312(17)
C4 H4A 0.9799
C4 H4B 0.9799
C4 H4C 0.9800
C5 La1 2.8729(17)
C5 H5A 0.9800
C5 H5B 0.9801
C5 H5C 0.9801
C6 H6A 0.9800
C6 H6B 0.9800
C6 H6C 0.9800
C7 H7A 0.9800
C7 H7B 0.9800
C7 H7C 0.9800
C8 Al3 2.0670(17)
C8 La2 2.7173(17)
C8 H8A 0.9800
C8 H8B 0.9800
C8 H8C 0.9799
C12 N1 1.4144(19)
C12 C13 1.439(2)
C12 C17 1.442(2)
C12 La2 2.8346(14)
C11 Al3 1.9781(18)
C11 H11A 0.9800
C11 H11B 0.9800
C11 H11C 0.9800
C10 Al3 1.985(2)
C10 H10A 0.9800
C10 H10B 0.9800
C10 H10C 0.9800
C9 Al3 2.0598(18)
C9 La2 2.8364(16)
C9 H9A 0.9801
C9 H9B 0.9800
C9 H9C 0.9800
C13 C14 1.403(2)
C13 C21 1.521(2)
C14 C15 1.375(3)
C14 H14 0.9500
C15 C16 1.388(2)
C15 H15 0.9500
C16 C17 1.389(2)
C16 H16 0.9500
C17 C18 1.517(2)
C18 C20 1.529(2)
C18 C19 1.537(2)
C18 H18 1.0000
C19 H19A 0.9800
C19 H19B 0.9800
C19 H19C 0.9800
C20 H20A 0.9800
C20 H20B 0.9800
C20 H20C 0.9800
C21 C23 1.538(3)
C21 C22 1.539(2)
C21 H21 1.0000
C22 H22A 0.9800
C22 H22B 0.9800
C22 H22C 0.9800
C23 H23A 0.9800
C23 H23B 0.9800
C23 H23C 0.9800
C24 N2 1.4052(18)
C24 C25 1.430(2)
C24 C29 1.440(2)
C24 La2 2.7252(15)
C25 C26 1.394(2)
C25 C33 1.518(2)
C26 C27 1.383(3)
C26 H26 0.9500
C27 C28 1.379(3)
C27 H27 0.9500
C28 C29 1.393(2)
C28 H28 0.9500
C29 C30 1.517(2)
C30 C31 1.533(2)
C30 C32 1.536(3)
C30 H30 1.0000
C31 H31A 0.9800
C31 H31B 0.9800
C31 H31C 0.9800
C32 H32A 0.9800
C32 H32B 0.9800
C32 H32C 0.9800
C33 C34 1.530(3)
C33 C35 1.541(3)
C33 H33 1.0000
C34 H34A 0.9800
C34 H34B 0.9800
C34 H34C 0.9800
C35 H35A 0.9800
C35 H35B 0.9800
C35 H35C 0.9800
Al3 La2 3.3399(5)
La1 N2 2.2118(12)
La1 N1 2.5156(13)
La1 La2 3.67776(13)
La1 H1A 2.4439
La1 H1C 2.5099
La1 H4A 2.4134
La1 H4B 2.6798
La1 H5B 2.6640
La1 H5C 2.5152
La2 N2 2.3582(13)
La2 N1 2.4729(12)
La2 H2A 2.5306
La2 H29C 2.6614
La2 H8B 2.5520
La2 H8C 2.3141
La2 H9A 2.5428
La2 H9B 2.5855
